data_4516973
loop_
_publ_author_name
'Saigal, ?'
'Irfan, Mohammad'
'Khan, Parvez'
'Abid, Mohammad'
'Khan, Md Musawwer'

_publ_section_title
;
 Design, Synthesis, and Biological Evaluation of Novel Fused
 Spiro-4<i>H</i>-Pyran Derivatives as Bacterial Biofilm Disruptor.
;
_journal_issue 16
_journal_name_full 'ACS omega'
_journal_page_first 16794
_journal_page_last 16807
_journal_paper_doi 10.1021/acsomega.9b01571
_journal_volume 4
_journal_year 2019
_chemical_compound_source synthesized
_chemical_formula_moiety 'C20 H21 N3 O5'
_chemical_formula_sum 'C20 H21 N3 O5'
_chemical_formula_weight 383.40
_space_group_crystal_system monoclinic
_space_group_IT_number 14
_space_group_name_Hall '-P 2yn'
_space_group_name_H-M_alt 'P 1 21/n 1'
_atom_sites_solution_hydrogens geom
_atom_sites_solution_primary direct
_audit_creation_date 2018-12-04
_audit_creation_method
;
Olex2 1.2-ac3
(compiled 2017.02.24 svn.r3390 for Rigaku Oxford Diffraction, GUI svn.r5318)
;
_cell_angle_alpha 90
_cell_angle_beta 100.235(2)
_cell_angle_gamma 90
_cell_formula_units_Z 4
_cell_length_a 11.7689(3)
_cell_length_b 11.6234(3)
_cell_length_c 13.7556(4)
_cell_measurement_reflns_used 14906
_cell_measurement_temperature 293(2)
_cell_measurement_theta_max 27.2160
_cell_measurement_theta_min 3.5090
_cell_volume 1851.75(9)
_computing_cell_refinement 'CrysAlisPro 1.171.39.46 (Rigaku OD, 2018)'
_computing_data_collection 'CrysAlisPro 1.171.39.46 (Rigaku OD, 2018)'
_computing_data_reduction 'CrysAlisPro 1.171.39.46 (Rigaku OD, 2018)'
_computing_molecular_graphics 'Olex2 (Dolomanov et al., 2009)'
_computing_publication_material 'Olex2 (Dolomanov et al., 2009)'
_computing_structure_refinement 'ShelXL (Sheldrick, 2015)'
_computing_structure_solution 'SIR2004 (Burla et al., 2007)'
_diffrn_ambient_temperature 293(2)
_diffrn_detector 'CCD plate'
_diffrn_detector_type HyPix3000
_diffrn_measured_fraction_theta_full 0.998
_diffrn_measured_fraction_theta_max 0.954
_diffrn_measurement_details
;
List of Runs (angles in degrees, time in seconds):

  # Type    Start    End  Width  t~exp~   \w     \q     \k     \f   Frames
--------------------------------------------------------------------------
  1  \w    -78.00  -6.00   0.50   10.00    --   -9.95 -19.00  30.00  144
  2  \w    -48.00 -22.00   0.50   10.00    --   -9.95 125.00 -60.00   52
  3  \w    -74.00   6.00   0.50   10.00    --   -9.95 -77.00 150.00  160
  4  \w     40.00  72.00   0.50   10.00    --   10.22  57.00-150.00   64
  5  \w     23.00  59.00   0.50   10.00    --   10.22-125.00 150.00   72
  6  \w    -53.00  24.00   0.50   10.00    --   10.22 -57.00   0.00  154
  7  \w    -19.00  43.00   0.50   10.00    --   10.22 -99.00 -90.00  124
  8  \w     23.00  59.00   0.50   10.00    --   10.22-125.00   0.00   72
  9  \w      6.00  78.00   0.50   10.00    --   10.22  19.00   0.00  144
 10  \w    -30.00   4.00   0.50   10.00    --   10.22 112.00  56.84   68
 11  \w    -40.00  -9.00   0.50   10.00    --   10.22 129.00 162.54   62
 12  \w    -53.00  26.00   0.50   10.00    --   10.22 -77.00  60.00  158
;
_diffrn_measurement_device 'four-circle diffractometer'
_diffrn_measurement_device_type 'SuperNova, Single source at offset/far, HyPix3000'
_diffrn_measurement_method '\w scans'
_diffrn_orient_matrix_type 'CrysAlisPro convention (1999,Acta A55,543-557)'
_diffrn_orient_matrix_UB_11 -0.0295507000
_diffrn_orient_matrix_UB_12 -0.0169278000
_diffrn_orient_matrix_UB_13 -0.0473453000
_diffrn_orient_matrix_UB_21 0.0528702000
_diffrn_orient_matrix_UB_22 -0.0188794000
_diffrn_orient_matrix_UB_23 -0.0125263000
_diffrn_orient_matrix_UB_31 -0.0089000000
_diffrn_orient_matrix_UB_32 -0.0555158000
_diffrn_orient_matrix_UB_33 0.0186735000
_diffrn_radiation_monochromator mirror
_diffrn_radiation_probe x-ray
_diffrn_radiation_type MoK\a
_diffrn_radiation_wavelength 0.71073
_diffrn_reflns_av_R_equivalents 0.0325
_diffrn_reflns_av_unetI/netI 0.0211
_diffrn_reflns_Laue_measured_fraction_full 0.998
_diffrn_reflns_Laue_measured_fraction_max 0.954
_diffrn_reflns_limit_h_max 14
_diffrn_reflns_limit_h_min -15
_diffrn_reflns_limit_k_max 14
_diffrn_reflns_limit_k_min -14
_diffrn_reflns_limit_l_max 17
_diffrn_reflns_limit_l_min -17
_diffrn_reflns_number 21547
_diffrn_reflns_point_group_measured_fraction_full 0.998
_diffrn_reflns_point_group_measured_fraction_max 0.954
_diffrn_reflns_theta_full 25.242
_diffrn_reflns_theta_max 27.357
_diffrn_reflns_theta_min 3.483
_diffrn_source 'micro-focus sealed X-ray tube'
_diffrn_source_type 'SuperNova (Mo) X-ray Source'
_exptl_absorpt_coefficient_mu 0.100
_exptl_absorpt_correction_T_max 1.00000
_exptl_absorpt_correction_T_min 0.75591
_exptl_absorpt_correction_type multi-scan
_exptl_absorpt_process_details
;
CrysAlisPro 1.171.39.46 (Rigaku Oxford Diffraction, 2018)
Empirical absorption correction using spherical harmonics,
 implemented in SCALE3 ABSPACK scaling algorithm.
;
_exptl_crystal_colour colourless
_exptl_crystal_density_diffrn 1.375
_exptl_crystal_description block
_exptl_crystal_F_000 808
_exptl_crystal_size_max 0.21
_exptl_crystal_size_mid 0.16
_exptl_crystal_size_min 0.15
_refine_diff_density_max 0.293
_refine_diff_density_min -0.215
_refine_diff_density_rms 0.043
_refine_ls_extinction_method none
_refine_ls_goodness_of_fit_ref 1.080
_refine_ls_hydrogen_treatment constr
_refine_ls_matrix_type full
_refine_ls_number_parameters 257
_refine_ls_number_reflns 3993
_refine_ls_number_restraints 0
_refine_ls_restrained_S_all 1.080
_refine_ls_R_factor_all 0.0521
_refine_ls_R_factor_gt 0.0443
_refine_ls_shift/su_max 0.001
_refine_ls_shift/su_mean 0.000
_refine_ls_structure_factor_coef Fsqd
_refine_ls_weighting_details 'w=1/[\s^2^(Fo^2^)+(0.0684P)^2^+0.4183P] where P=(Fo^2^+2Fc^2^)/3'
_refine_ls_weighting_scheme calc
_refine_ls_wR_factor_gt 0.1241
_refine_ls_wR_factor_ref 0.1304
_reflns_Friedel_coverage 0.000
_reflns_number_gt 3349
_reflns_number_total 3993
_reflns_threshold_expression 'I > 2\s(I)'
_cod_data_source_file ao9b01571_si_002.cif
_cod_data_source_block sub-musa-hrms
_cod_database_code 4516973
_shelx_shelxl_version_number 2018/3
_chemical_oxdiff_formula 'C H N O'
_shelx_space_group_comment
;
The symmetry employed for this shelxl refinement is uniquely defined
by the following loop, which should always be used as a source of
symmetry information in preference to the above space-group names.
They are only intended as comments.
;
_diffrn_oxdiff_ac3_digest_frames
;
019fb5ec463ba96462876829947365ec3000025b08c
;
_reflns_odcompleteness_completeness 99.73
_reflns_odcompleteness_iscentric 1
_reflns_odcompleteness_theta 26.32
_olex2_refinement_description
;
1. Fixed Uiso
 At 1.2 times of:
  All C(H) groups, All C(H,H) groups, All N(H) groups
 At 1.5 times of:
  All C(H,H,H) groups
2.a Secondary CH2 refined with riding coordinates:
 C2(H2A,H2B), C4(H4A,H4B)
2.b Aromatic/amide H refined with riding coordinates:
 N3(H3), C13(H13), C16(H16), C15(H15), C14(H14)
2.c Idealised Me refined as rotating group:
 C17(H17A,H17B,H17C), C20(H20A,H20B,H20C), C19(H19A,H19B,H19C), C18(H18A,H18B,
 H18C)
;
_olex2_submission_special_instructions 'No special instructions were received'
_oxdiff_exptl_absorpt_empirical_details
;
Empirical correction (ABSPACK) includes:
- Absorption correction using spherical harmonics
- Frame scaling
;
_oxdiff_exptl_absorpt_empirical_full_max 1.318
_oxdiff_exptl_absorpt_empirical_full_min 0.694

loop_
_space_group_symop_operation_xyz
'x, y, z'
'-x+1/2, y+1/2, -z+1/2'
'-x, -y, -z'
'x-1/2, -y-1/2, z-1/2'

loop_
_atom_site_label
_atom_site_type_symbol
_atom_site_fract_x
_atom_site_fract_y
_atom_site_fract_z
_atom_site_U_iso_or_equiv
_atom_site_adp_type
_atom_site_occupancy
_atom_site_site_symmetry_order
_atom_site_calc_flag
_atom_site_refinement_flags_posn
O1 O 0.75865(8) 0.41954(9) 0.40132(7) 0.0354(2) Uani 1 1 d .
O3 O 0.88267(11) 0.68732(9) 0.20520(8) 0.0486(3) Uani 1 1 d .
O5 O 1.09020(9) 0.39933(11) 0.35361(9) 0.0514(3) Uani 1 1 d .
O4 O 1.03658(10) 0.45985(12) 0.20334(8) 0.0543(3) Uani 1 1 d .
N1 N 0.85776(11) 0.57369(10) 0.06637(8) 0.0350(3) Uani 1 1 d .
N3 N 0.93871(11) 0.36955(11) 0.46464(9) 0.0388(3) Uani 1 1 d .
H3 H 1.011120 0.367070 0.461966 0.047 Uiso 1 1 calc R
N2 N 1.01261(11) 0.43451(11) 0.28471(9) 0.0389(3) Uani 1 1 d .
O2 O 0.62291(12) 0.61325(13) 0.10199(10) 0.0705(4) Uani 1 1 d .
C11 C 0.82182(11) 0.46146(12) 0.04148(10) 0.0317(3) Uani 1 1 d .
C9 C 0.86904(12) 0.41145(11) 0.38732(10) 0.0310(3) Uani 1 1 d .
C1 C 0.67788(12) 0.47532(12) 0.33242(10) 0.0324(3) Uani 1 1 d .
C12 C 0.79356(12) 0.40548(11) 0.12372(10) 0.0312(3) Uani 1 1 d .
C8 C 0.89916(12) 0.44591(12) 0.29807(10) 0.0325(3) Uani 1 1 d .
C7 C 0.81240(11) 0.48748(11) 0.21089(10) 0.0309(3) Uani 1 1 d .
C6 C 0.70010(12) 0.51339(12) 0.24650(10) 0.0335(3) Uani 1 1 d .
C10 C 0.85596(12) 0.59718(12) 0.16312(11) 0.0355(3) Uani 1 1 d .
C13 C 0.75467(12) 0.29392(12) 0.11727(11) 0.0373(3) Uani 1 1 d .
H13 H 0.734713 0.256950 0.171795 0.045 Uiso 1 1 calc R
C16 C 0.81343(13) 0.40635(13) -0.04833(10) 0.0383(3) Uani 1 1 d .
H16 H 0.832811 0.443530 -0.102987 0.046 Uiso 1 1 calc R
C15 C 0.77484(13) 0.29289(14) -0.05399(11) 0.0432(4) Uani 1 1 d .
H15 H 0.768441 0.253554 -0.113590 0.052 Uiso 1 1 calc R
C3 C 0.46489(13) 0.51634(13) 0.28768(11) 0.0401(3) Uani 1 1 d .
C14 C 0.74589(13) 0.23760(13) 0.02689(12) 0.0425(4) Uani 1 1 d .
H14 H 0.720211 0.161825 0.021017 0.051 Uiso 1 1 calc R
C2 C 0.56677(13) 0.48676(15) 0.36929(11) 0.0416(4) Uani 1 1 d .
H2A H 0.574767 0.546399 0.419369 0.050 Uiso 1 1 calc R
H2B H 0.550556 0.415019 0.400167 0.050 Uiso 1 1 calc R
C17 C 0.88649(14) 0.65875(13) -0.00200(12) 0.0436(4) Uani 1 1 d .
H17A H 0.958022 0.638233 -0.021833 0.065 Uiso 1 1 calc GR
H17B H 0.894215 0.732732 0.029508 0.065 Uiso 1 1 calc GR
H17C H 0.826319 0.661772 -0.059077 0.065 Uiso 1 1 calc GR
C20 C 0.90353(15) 0.32702(15) 0.55440(11) 0.0482(4) Uani 1 1 d .
H20A H 0.869023 0.252382 0.542180 0.072 Uiso 1 1 calc GR
H20B H 0.848493 0.379069 0.574127 0.072 Uiso 1 1 calc GR
H20C H 0.969891 0.321584 0.606056 0.072 Uiso 1 1 calc GR
C5 C 0.60956(14) 0.58040(14) 0.18276(12) 0.0453(4) Uani 1 1 d .
C4 C 0.50349(15) 0.61097(15) 0.22439(14) 0.0504(4) Uani 1 1 d .
H4A H 0.440938 0.627934 0.170240 0.060 Uiso 1 1 calc R
H4B H 0.518999 0.680132 0.263994 0.060 Uiso 1 1 calc R
C19 C 0.42877(16) 0.40964(17) 0.22451(15) 0.0593(5) Uani 1 1 d .
H19A H 0.493548 0.381511 0.197875 0.089 Uiso 1 1 calc GR
H19B H 0.367321 0.429445 0.171418 0.089 Uiso 1 1 calc GR
H19C H 0.402779 0.351047 0.264606 0.089 Uiso 1 1 calc GR
C18 C 0.36328(16) 0.5568(2) 0.33380(15) 0.0615(5) Uani 1 1 d .
H18A H 0.342896 0.497854 0.376440 0.092 Uiso 1 1 calc GR
H18B H 0.298462 0.572670 0.282553 0.092 Uiso 1 1 calc GR
H18C H 0.384482 0.625504 0.371457 0.092 Uiso 1 1 calc GR

loop_
_atom_site_aniso_label
_atom_site_aniso_U_11
_atom_site_aniso_U_22
_atom_site_aniso_U_33
_atom_site_aniso_U_23
_atom_site_aniso_U_13
_atom_site_aniso_U_12
O1 0.0330(5) 0.0428(6) 0.0303(5) 0.0061(4) 0.0053(4) 0.0003(4)
O3 0.0662(7) 0.0340(6) 0.0489(6) -0.0058(5) 0.0190(6) -0.0094(5)
O5 0.0337(6) 0.0675(8) 0.0516(7) 0.0136(6) 0.0033(5) 0.0075(5)
O4 0.0421(6) 0.0812(9) 0.0432(6) 0.0108(6) 0.0174(5) 0.0042(6)
N1 0.0423(7) 0.0328(6) 0.0316(6) 0.0051(5) 0.0111(5) -0.0016(5)
N3 0.0361(6) 0.0434(7) 0.0355(6) 0.0065(5) 0.0025(5) -0.0008(5)
N2 0.0346(7) 0.0423(7) 0.0401(7) 0.0028(5) 0.0075(5) 0.0011(5)
O2 0.0624(8) 0.0936(11) 0.0593(8) 0.0436(8) 0.0208(7) 0.0301(7)
C11 0.0301(7) 0.0331(7) 0.0314(7) 0.0032(5) 0.0039(5) 0.0026(5)
C9 0.0319(7) 0.0285(6) 0.0316(7) -0.0008(5) 0.0029(5) -0.0017(5)
C1 0.0323(7) 0.0314(7) 0.0328(7) 0.0007(5) 0.0038(5) 0.0007(5)
C12 0.0306(7) 0.0322(7) 0.0300(7) 0.0022(5) 0.0035(5) 0.0012(5)
C8 0.0304(7) 0.0343(7) 0.0330(7) 0.0010(5) 0.0061(6) 0.0007(5)
C7 0.0333(7) 0.0307(7) 0.0295(7) 0.0034(5) 0.0073(6) 0.0002(5)
C6 0.0342(7) 0.0324(7) 0.0341(7) 0.0034(5) 0.0068(6) 0.0026(5)
C10 0.0388(7) 0.0320(7) 0.0374(7) 0.0021(6) 0.0109(6) -0.0011(6)
C13 0.0372(7) 0.0343(7) 0.0387(8) 0.0057(6) 0.0020(6) -0.0011(6)
C16 0.0365(7) 0.0473(8) 0.0302(7) 0.0016(6) 0.0038(6) 0.0035(6)
C15 0.0420(8) 0.0466(9) 0.0379(8) -0.0093(6) -0.0013(6) 0.0037(7)
C3 0.0344(8) 0.0446(8) 0.0414(8) -0.0027(6) 0.0070(6) 0.0037(6)
C14 0.0423(8) 0.0330(7) 0.0476(9) -0.0016(6) -0.0045(7) -0.0011(6)
C2 0.0367(8) 0.0528(9) 0.0370(8) 0.0021(7) 0.0109(6) 0.0014(7)
C17 0.0478(9) 0.0412(8) 0.0444(8) 0.0130(7) 0.0153(7) 0.0002(7)
C20 0.0533(10) 0.0551(10) 0.0335(8) 0.0104(7) 0.0007(7) -0.0027(7)
C5 0.0436(9) 0.0464(9) 0.0466(9) 0.0147(7) 0.0103(7) 0.0098(7)
C4 0.0452(9) 0.0480(9) 0.0582(10) 0.0084(8) 0.0099(8) 0.0142(7)
C19 0.0495(10) 0.0594(11) 0.0659(12) -0.0126(9) 0.0014(9) -0.0042(8)
C18 0.0425(9) 0.0849(14) 0.0594(11) -0.0020(10) 0.0150(8) 0.0133(9)

loop_
_atom_type_symbol
_atom_type_description
_atom_type_scat_dispersion_real
_atom_type_scat_dispersion_imag
_atom_type_scat_source
C C 0.0033 0.0016 'International Tables Vol C Tables 4.2.6.8 and 6.1.1.4'
H H 0.0000 0.0000 'International Tables Vol C Tables 4.2.6.8 and 6.1.1.4'
N N 0.0061 0.0033 'International Tables Vol C Tables 4.2.6.8 and 6.1.1.4'
O O 0.0106 0.0060 'International Tables Vol C Tables 4.2.6.8 and 6.1.1.4'

loop_
_geom_angle_atom_site_label_1
_geom_angle_atom_site_label_2
_geom_angle_atom_site_label_3
_geom_angle
C9 O1 C1 119.87(11)
C11 N1 C17 125.15(12)
C10 N1 C11 111.74(11)
C10 N1 C17 122.99(12)
C9 N3 H3 117.2
C9 N3 C20 125.50(13)
C20 N3 H3 117.2
O5 N2 C8 121.14(12)
O4 N2 O5 120.38(12)
O4 N2 C8 118.48(12)
N1 C11 C12 110.04(12)
C16 C11 N1 128.62(13)
C16 C11 C12 121.34(13)
O1 C9 C8 120.45(12)
N3 C9 O1 112.82(12)
N3 C9 C8 126.74(13)
O1 C1 C2 110.33(11)
C6 C1 O1 123.12(12)
C6 C1 C2 126.54(13)
C11 C12 C7 108.99(11)
C13 C12 C11 120.85(13)
C13 C12 C7 130.15(12)
N2 C8 C9 119.36(13)
N2 C8 C7 117.19(12)
C9 C8 C7 123.29(12)
C12 C7 C6 111.48(11)
C12 C7 C10 101.13(10)
C8 C7 C12 114.21(11)
C8 C7 C6 108.17(11)
C8 C7 C10 111.66(11)
C6 C7 C10 110.08(11)
C1 C6 C7 122.68(12)
C1 C6 C5 117.90(13)
C5 C6 C7 119.39(12)
O3 C10 N1 126.33(13)
O3 C10 C7 125.57(13)
N1 C10 C7 108.10(11)
C12 C13 H13 120.9
C12 C13 C14 118.21(13)
C14 C13 H13 120.9
C11 C16 H16 121.3
C11 C16 C15 117.42(14)
C15 C16 H16 121.3
C16 C15 H15 119.3
C14 C15 C16 121.41(14)
C14 C15 H15 119.3
C2 C3 C19 109.70(14)
C4 C3 C2 107.92(13)
C4 C3 C19 110.00(14)
C4 C3 C18 110.54(14)
C18 C3 C2 109.56(13)
C18 C3 C19 109.10(15)
C13 C14 H14 119.6
C15 C14 C13 120.76(14)
C15 C14 H14 119.6
C1 C2 C3 113.03(12)
C1 C2 H2A 109.0
C1 C2 H2B 109.0
C3 C2 H2A 109.0
C3 C2 H2B 109.0
H2A C2 H2B 107.8
N1 C17 H17A 109.5
N1 C17 H17B 109.5
N1 C17 H17C 109.5
H17A C17 H17B 109.5
H17A C17 H17C 109.5
H17B C17 H17C 109.5
N3 C20 H20A 109.5
N3 C20 H20B 109.5
N3 C20 H20C 109.5
H20A C20 H20B 109.5
H20A C20 H20C 109.5
H20B C20 H20C 109.5
O2 C5 C6 120.90(14)
O2 C5 C4 121.74(14)
C6 C5 C4 117.29(14)
C3 C4 H4A 108.9
C3 C4 H4B 108.9
C5 C4 C3 113.52(13)
C5 C4 H4A 108.9
C5 C4 H4B 108.9
H4A C4 H4B 107.7
C3 C19 H19A 109.5
C3 C19 H19B 109.5
C3 C19 H19C 109.5
H19A C19 H19B 109.5
H19A C19 H19C 109.5
H19B C19 H19C 109.5
C3 C18 H18A 109.5
C3 C18 H18B 109.5
C3 C18 H18C 109.5
H18A C18 H18B 109.5
H18A C18 H18C 109.5
H18B C18 H18C 109.5

loop_
_geom_bond_atom_site_label_1
_geom_bond_atom_site_label_2
_geom_bond_distance
O1 C9 1.3500(16)
O1 C1 1.3792(16)
O3 C10 1.2112(17)
O5 N2 1.2616(17)
O4 N2 1.2375(16)
N1 C11 1.3952(18)
N1 C10 1.3625(18)
N1 C17 1.4453(17)
N3 H3 0.8600
N3 C9 1.3156(18)
N3 C20 1.4567(19)
N2 C8 1.3861(18)
O2 C5 1.211(2)
C11 C12 1.3954(18)
C11 C16 1.380(2)
C9 C8 1.3958(19)
C1 C6 1.3307(19)
C1 C2 1.4901(19)
C12 C7 1.5169(19)
C12 C13 1.3728(19)
C8 C7 1.5096(19)
C7 C6 1.5190(19)
C7 C10 1.5621(18)
C6 C5 1.476(2)
C13 H13 0.9300
C13 C14 1.393(2)
C16 H16 0.9300
C16 C15 1.393(2)
C15 H15 0.9300
C15 C14 1.379(2)
C3 C2 1.529(2)
C3 C4 1.521(2)
C3 C19 1.531(2)
C3 C18 1.524(2)
C14 H14 0.9300
C2 H2A 0.9700
C2 H2B 0.9700
C17 H17A 0.9600
C17 H17B 0.9600
C17 H17C 0.9600
C20 H20A 0.9600
C20 H20B 0.9600
C20 H20C 0.9600
C5 C4 1.505(2)
C4 H4A 0.9700
C4 H4B 0.9700
C19 H19A 0.9600
C19 H19B 0.9600
C19 H19C 0.9600
C18 H18A 0.9600
C18 H18B 0.9600
C18 H18C 0.9600

loop_
_geom_hbond_atom_site_label_D
_geom_hbond_atom_site_label_H
_geom_hbond_atom_site_label_A
_geom_hbond_distance_DH
_geom_hbond_distance_HA
_geom_hbond_distance_DA
_geom_hbond_angle_DHA
_geom_hbond_publ_flag
N3 H3 O5 0.86 1.93 2.5688(16) 130.1 yes
